data_1563020
loop_
_publ_author_name
'Sun, Wei'
'Huang, Ya-Xi'
'Pan, Yuanming'
'Mi, Jin-Xiao'

_publ_section_title
;
 Investigation on pseudosymmetry, twinning and disorder in crystal
 structure determinations: Ba(H2O)M2III[PO3(OH)]4 (M=Fe, V) as examples
;
_journal_name_full 'Journal of Solid State Chemistry'
_journal_page_first 89
_journal_page_last 96
_journal_paper_doi 10.1016/j.jssc.2011.12.043
_journal_volume 187
_journal_year 2012
_chemical_formula_sum 'Ba H6 O17 P4 V2'
_chemical_formula_weight 641.15
_space_group_IT_number 14
_space_group_name_Hall '-P 2ybc'
_space_group_name_H-M_alt 'P 1 21/c 1'
_symmetry_cell_setting monoclinic
_symmetry_space_group_name_Hall '-P 2ybc'
_symmetry_space_group_name_H-M 'P 1 21/c 1'
_atom_sites_solution_hydrogens geom
_atom_sites_solution_primary direct
_atom_sites_solution_secondary difmap
_cell_angle_alpha 90.00
_cell_angle_beta 117.636(3)
_cell_angle_gamma 90.00
_cell_formula_units_Z 2
_cell_length_a 9.4740(16)
_cell_length_b 7.9031(13)
_cell_length_c 9.4592(16)
_cell_measurement_reflns_used 5307
_cell_measurement_temperature 173(2)
_cell_measurement_theta_max 28.14
_cell_measurement_theta_min 2.43
_cell_volume 627.45(18)
_computing_cell_refinement 'SAINT (Bruker, 2001)'
_computing_data_collection 'SMART (Bruker, 2001)'
_computing_data_reduction 'SAINT (Bruker, 2001)'
_computing_molecular_graphics 'DIAMOND (Brandenburg, 2011) & ATOMS (Dowty, 2004)'
_computing_publication_material 'SHELXL-97 (Sheldrick, 2008)'
_computing_structure_refinement 'SHELXL-97 (Sheldrick, 2008)'
_computing_structure_solution 'SHELXS-97 (Sheldrick, 2008)'
_diffrn_ambient_temperature 173(2)
_diffrn_measured_fraction_theta_full 1.0
_diffrn_measured_fraction_theta_max 1.0
_diffrn_measurement_device_type 'Bruker SMART APEX CCD area-detector diffractometer'
_diffrn_measurement_method '1800 images,\f = 0, 90, 180\%, \c = 54.74\%, \D\w=0.3\%, Exp time: 15 s.'
_diffrn_radiation_monochromator graphite
_diffrn_radiation_source 'fine-focus sealed tube'
_diffrn_radiation_type MoK\a
_diffrn_radiation_wavelength 0.71073
_diffrn_reflns_av_R_equivalents 0.0321
_diffrn_reflns_av_sigmaI/netI 0.0333
_diffrn_reflns_limit_h_max 12
_diffrn_reflns_limit_h_min -12
_diffrn_reflns_limit_k_max 10
_diffrn_reflns_limit_k_min -10
_diffrn_reflns_limit_l_max 12
_diffrn_reflns_limit_l_min -12
_diffrn_reflns_number 5307
_diffrn_reflns_theta_full 28.14
_diffrn_reflns_theta_max 28.14
_diffrn_reflns_theta_min 2.43
_diffrn_standards_decay_% .
_diffrn_standards_interval_count .
_diffrn_standards_interval_time .
_diffrn_standards_number 0
_exptl_absorpt_coefficient_mu 5.179
_exptl_absorpt_correction_T_max 0.7818
_exptl_absorpt_correction_T_min 0.5105
_exptl_absorpt_correction_type multi-scan
_exptl_absorpt_process_details 'SADABS (Bruker, 2001)'
_exptl_crystal_colour green
_exptl_crystal_density_diffrn 3.394
_exptl_crystal_density_method 'not measured'
_exptl_crystal_description cake
_exptl_crystal_F_000 608
_exptl_crystal_size_max 0.15
_exptl_crystal_size_mid 0.15
_exptl_crystal_size_min 0.05
_refine_diff_density_max 1.192
_refine_diff_density_min -1.047
_refine_diff_density_rms 0.189
_refine_ls_extinction_method none
_refine_ls_goodness_of_fit_ref 1.002
_refine_ls_hydrogen_treatment constr
_refine_ls_matrix_type full
_refine_ls_number_parameters 112
_refine_ls_number_reflns 1507
_refine_ls_number_restraints 18
_refine_ls_restrained_S_all 1.001
_refine_ls_R_factor_all 0.0430
_refine_ls_R_factor_gt 0.0422
_refine_ls_shift/su_max 0.000
_refine_ls_shift/su_mean 0.000
_refine_ls_structure_factor_coef Fsqd
_refine_ls_weighting_details 'calc w=1/[\s^2^(Fo^2^)+(0.0793P)^2^+5.0795P] where P=(Fo^2^+2Fc^2^)/3'
_refine_ls_weighting_scheme calc
_refine_ls_wR_factor_gt 0.1195
_refine_ls_wR_factor_ref 0.1201
_reflns_number_gt 1488
_reflns_number_total 1507
_reflns_threshold_expression >2sigma(I)
_cod_data_source_file JSSC-2012-187-89.cif
_cod_data_source_block v_n
_cod_depositor_comments
;
The following automatic conversions were performed:

data item '_exptl_absorpt_correction_type' value 'Multi-scan' was
changed to 'multi-scan' in accordance with the built-in table derived
from the CIF Core dictionary named 'cif_core.dic' version 2.4.5 last
updated on 2014-11-21.

Automatic conversion script
Id: cif_fix_values 8369 2020-08-20 11:38:08Z andrius 
;
_cod_original_sg_symbol_H-M P21/c
_cod_database_code 1563020

loop_
_symmetry_equiv_pos_as_xyz
'x, y, z'
'-x, y+1/2, -z+1/2'
'-x, -y, -z'
'x, -y-1/2, z-1/2'

loop_
_atom_site_label
_atom_site_type_symbol
_atom_site_fract_x
_atom_site_fract_y
_atom_site_fract_z
_atom_site_U_iso_or_equiv
_atom_site_adp_type
_atom_site_occupancy
_atom_site_symmetry_multiplicity
_atom_site_calc_flag
_atom_site_refinement_flags
_atom_site_disorder_assembly
_atom_site_disorder_group
Ba1 Ba 0.85497(10) 0.38145(11) 0.42135(10) 0.0158(2) Uani 0.50 1 d P . .
OW1 O 0.85497(10) 0.38145(11) 0.42135(10) 0.0158(2) Uani 0.50 1 d P . .
V1 V 0.25459(12) 0.11477(15) 0.48791(12) 0.0045(2) Uani 1 1 d . . .
P1 P 0.0899(2) 0.0666(2) 0.7283(2) 0.0068(3) Uani 1 1 d . . .
P2 P 0.4849(2) 0.1859(2) 0.3217(2) 0.0073(3) Uani 1 1 d . . .
O1 O 0.1226(7) 0.1455(7) 0.6021(7) 0.0155(11) Uani 1 1 d U . .
O2 O 0.1481(7) 0.1730(7) 0.8796(6) 0.0149(11) Uani 1 1 d . . .
O3 O 0.3584(6) 0.0835(6) 0.3448(6) 0.0095(10) Uani 1 1 d U . .
O4 O 0.6421(6) 0.0913(7) 0.3831(6) 0.0120(10) Uani 1 1 d . . .
O5 O 0.9136(6) 0.4707(7) 0.1705(7) 0.0139(11) Uani 1 1 d . . .
O6 O 0.4333(6) 0.2392(6) 0.1474(5) 0.0072(9) Uani 1 1 d . . .
O7 O 0.5183(6) 0.3584(7) 0.4180(6) 0.0138(10) Uani 1 1 d . . .
O8 O 0.8201(6) 0.1094(6) 0.2221(6) 0.0175(11) Uani 1 1 d U . .
H1 H 0.4674 0.3647 0.4736 0.04(3) Uiso 1 1 d . . .
H2 H 0.7346 0.1531 0.1435 0.050 Uiso 1 1 d . . .

loop_
_atom_site_aniso_label
_atom_site_aniso_U_11
_atom_site_aniso_U_22
_atom_site_aniso_U_33
_atom_site_aniso_U_23
_atom_site_aniso_U_13
_atom_site_aniso_U_12
Ba1 0.0180(4) 0.0184(4) 0.0156(4) 0.0039(3) 0.0118(3) 0.0041(3)
OW1 0.0180(4) 0.0184(4) 0.0156(4) 0.0039(3) 0.0118(3) 0.0041(3)
V1 0.0037(5) 0.0051(5) 0.0056(5) -0.0005(4) 0.0028(4) 0.0003(4)
P1 0.0067(8) 0.0075(7) 0.0074(8) 0.0004(6) 0.0042(6) -0.0011(6)
P2 0.0076(8) 0.0085(8) 0.0077(8) 0.0022(6) 0.0050(6) 0.0005(6)
O1 0.018(2) 0.018(2) 0.017(2) 0.0030(17) 0.0138(18) -0.0032(17)
O2 0.019(3) 0.017(3) 0.015(3) -0.008(2) 0.013(2) -0.011(2)
O3 0.012(2) 0.008(2) 0.006(2) -0.0040(16) 0.0020(18) -0.0011(18)
O4 0.010(2) 0.012(2) 0.017(2) 0.004(2) 0.008(2) -0.001(2)
O5 0.009(2) 0.021(3) 0.016(3) 0.004(2) 0.009(2) 0.004(2)
O6 0.011(2) 0.007(2) 0.006(2) 0.0017(18) 0.0058(19) 0.0039(18)
O7 0.016(2) 0.014(2) 0.012(2) -0.005(2) 0.007(2) -0.005(2)
O8 0.015(2) 0.009(2) 0.022(2) 0.001(2) 0.0027(19) 0.006(2)

loop_
_atom_type_symbol
_atom_type_description
_atom_type_scat_dispersion_real
_atom_type_scat_dispersion_imag
_atom_type_scat_source
O O 0.0106 0.0060 'International Tables Vol C Tables 4.2.6.8 and 6.1.1.4'
P P 0.1023 0.0942 'International Tables Vol C Tables 4.2.6.8 and 6.1.1.4'
V V 0.3005 0.5294 'International Tables Vol C Tables 4.2.6.8 and 6.1.1.4'
Ba Ba -0.3244 2.2819 'International Tables Vol C Tables 4.2.6.8 and 6.1.1.4'
H H 0.0000 0.0000 'International Tables Vol C Tables 4.2.6.8 and 6.1.1.4'

loop_
_geom_angle_atom_site_label_1
_geom_angle_atom_site_label_2
_geom_angle_atom_site_label_3
_geom_angle
_geom_angle_site_symmetry_1
_geom_angle_site_symmetry_3
O5 Ba1 O8 67.88(17) . .
O5 Ba1 O3 56.38(15) . 2_655
O8 Ba1 O3 91.25(15) . 2_655
O5 Ba1 O4 119.25(17) . .
O8 Ba1 O4 57.17(17) . .
O3 Ba1 O4 99.25(14) 2_655 .
O5 Ba1 O1 101.34(14) . 1_655
O8 Ba1 O1 72.87(15) . 1_655
O3 Ba1 O1 156.93(14) 2_655 1_655
O4 Ba1 O1 86.30(15) . 1_655
O5 Ba1 O2 114.12(16) . 2_656
O8 Ba1 O2 173.41(16) . 2_656
O3 Ba1 O2 85.12(14) 2_655 2_656
O4 Ba1 O2 117.98(14) . 2_656
O1 Ba1 O2 112.17(15) 1_655 2_656
O5 Ba1 O2 50.22(15) . 4_665
O8 Ba1 O2 68.10(16) . 4_665
O3 Ba1 O2 106.34(14) 2_655 4_665
O4 Ba1 O2 119.36(15) . 4_665
O1 Ba1 O2 52.58(13) 1_655 4_665
O2 Ba1 O2 118.20(11) 2_656 4_665
O5 Ba1 O8 163.11(16) . 4_566
O8 Ba1 O8 128.96(12) . 4_566
O3 Ba1 O8 118.24(14) 2_655 4_566
O4 Ba1 O8 76.54(14) . 4_566
O1 Ba1 O8 84.82(14) 1_655 4_566
O2 Ba1 O8 49.34(14) 2_656 4_566
O2 Ba1 O8 129.71(14) 4_665 4_566
O5 Ba1 OW1 76.71(12) . 3_766
O8 Ba1 OW1 126.72(12) . 3_766
O3 Ba1 OW1 101.11(11) 2_655 3_766
O4 Ba1 OW1 159.09(11) . 3_766
O1 Ba1 OW1 76.78(12) 1_655 3_766
O2 Ba1 OW1 59.54(11) 2_656 3_766
O2 Ba1 OW1 58.66(11) 4_665 3_766
O8 Ba1 OW1 89.62(10) 4_566 3_766
O5 Ba1 Ba1 76.71(12) . 3_766
O8 Ba1 Ba1 126.72(12) . 3_766
O3 Ba1 Ba1 101.11(11) 2_655 3_766
O4 Ba1 Ba1 159.09(11) . 3_766
O1 Ba1 Ba1 76.78(12) 1_655 3_766
O2 Ba1 Ba1 59.54(11) 2_656 3_766
O2 Ba1 Ba1 58.66(11) 4_665 3_766
O8 Ba1 Ba1 89.62(10) 4_566 3_766
OW1 Ba1 Ba1 0.0 3_766 3_766
O5 Ba1 O7 127.25(14) . .
O8 Ba1 O7 98.39(15) . .
O3 Ba1 O7 74.23(13) 2_655 .
O4 Ba1 O7 48.07(13) . .
O1 Ba1 O7 123.69(14) 1_655 .
O2 Ba1 O7 75.35(14) 2_656 .
O2 Ba1 O7 166.43(15) 4_665 .
O8 Ba1 O7 57.45(13) 4_566 .
OW1 Ba1 O7 134.88(10) 3_766 .
Ba1 Ba1 O7 134.88(10) 3_766 .
O5 Ba1 P1 135.86(13) . 2_656
O8 Ba1 P1 154.45(12) . 2_656
O3 Ba1 P1 109.82(10) 2_655 2_656
O4 Ba1 P1 103.76(11) . 2_656
O1 Ba1 P1 90.27(11) 1_655 2_656
O2 Ba1 P1 26.32(10) 2_656 2_656
O2 Ba1 P1 116.78(11) 4_665 2_656
O8 Ba1 P1 27.48(10) 4_566 2_656
OW1 Ba1 P1 64.67(4) 3_766 2_656
Ba1 Ba1 P1 64.67(4) 3_766 2_656
O7 Ba1 P1 74.74(9) . 2_656
O5 Ba1 H2 62.62(13) . .
O8 Ba1 H2 17.30(10) . .
O3 Ba1 H2 74.63(10) 2_655 .
O4 Ba1 H2 57.13(10) . .
O1 Ba1 H2 90.17(12) 1_655 .
O2 Ba1 H2 157.29(11) 2_656 .
O2 Ba1 H2 78.14(11) 4_665 .
O8 Ba1 H2 133.64(10) 4_566 .
OW1 Ba1 H2 133.87(4) 3_766 .
Ba1 Ba1 H2 133.87(4) 3_766 .
O7 Ba1 H2 89.12(9) . .
P1 Ba1 H2 160.81(4) 2_656 .
O5 V1 O2 93.3(3) 2_645 4_565
O5 V1 O4 89.3(2) 2_645 3_656
O2 V1 O4 173.8(2) 4_565 3_656
O5 V1 O1 89.6(2) 2_645 .
O2 V1 O1 83.2(2) 4_565 .
O4 V1 O1 91.2(2) 3_656 .
O5 V1 O3 83.8(2) 2_645 .
O2 V1 O3 92.6(2) 4_565 .
O4 V1 O3 93.2(2) 3_656 .
O1 V1 O3 172.1(2) . .
O5 V1 O6 177.8(2) 2_645 4_566
O2 V1 O6 87.2(2) 4_565 4_566
O4 V1 O6 90.4(2) 3_656 4_566
O1 V1 O6 92.5(2) . 4_566
O3 V1 O6 94.03(19) . 4_566
O5 V1 Ba1 40.02(15) 2_645 2_645
O2 V1 Ba1 92.80(16) 4_565 2_645
O4 V1 Ba1 92.82(16) 3_656 2_645
O1 V1 Ba1 129.36(19) . 2_645
O3 V1 Ba1 43.85(14) . 2_645
O6 V1 Ba1 137.86(13) 4_566 2_645
O1 P1 O2 113.5(3) . .
O1 P1 O5 113.0(3) . 4_466
O2 P1 O5 107.6(3) . 4_466
O1 P1 O8 108.6(3) . 3_656
O2 P1 O8 107.2(3) . 3_656
O5 P1 O8 106.6(3) 4_466 3_656
O1 P1 Ba1 161.7(3) . 2_646
O2 P1 Ba1 60.2(2) . 2_646
O5 P1 Ba1 85.1(2) 4_466 2_646
O8 P1 Ba1 61.3(2) 3_656 2_646
O1 P1 Ba1 141.5(2) . 4_466
O2 P1 Ba1 59.1(2) . 4_466
O5 P1 Ba1 49.7(2) 4_466 4_466
O8 P1 Ba1 109.5(2) 3_656 4_466
Ba1 P1 Ba1 52.76(4) 2_646 4_466
O1 P1 Ba1 50.6(2) . 1_455
O2 P1 Ba1 101.0(2) . 1_455
O5 P1 Ba1 71.8(2) 4_466 1_455
O8 P1 Ba1 150.6(2) 3_656 1_455
Ba1 P1 Ba1 144.50(5) 2_646 1_455
Ba1 P1 Ba1 91.96(4) 4_466 1_455
O4 P2 O3 112.0(3) . .
O4 P2 O6 108.1(3) . .
O3 P2 O6 114.3(3) . .
O4 P2 O7 107.7(3) . .
O3 P2 O7 109.3(3) . .
O6 P2 O7 105.0(3) . .
O4 P2 Ba1 55.9(2) . .
O3 P2 Ba1 158.5(2) . .
O6 P2 Ba1 87.1(2) . .
O7 P2 Ba1 64.1(2) . .
P1 O1 V1 141.8(4) . .
P1 O1 Ba1 106.4(3) . 1_455
V1 O1 Ba1 110.1(2) . 1_455
P1 O2 V1 145.9(3) . 4_566
P1 O2 Ba1 93.5(2) . 2_646
V1 O2 Ba1 118.6(2) 4_566 2_646
P1 O2 Ba1 95.1(2) . 4_466
V1 O2 Ba1 109.4(2) 4_566 4_466
Ba1 O2 Ba1 61.80(11) 2_646 4_466
P2 O3 V1 132.9(3) . .
P2 O3 Ba1 116.4(2) . 2_645
V1 O3 Ba1 106.94(19) . 2_645
P2 O4 V1 138.6(3) . 3_656
P2 O4 Ba1 99.0(2) . .
V1 O4 Ba1 116.3(2) 3_656 .
P1 O5 V1 138.6(3) 4_665 2_655
P1 O5 Ba1 105.4(3) 4_665 .
V1 O5 Ba1 112.8(2) 2_655 .
P2 O6 V1 133.7(3) . 4_565
P2 O7 Ba1 89.2(2) . .
P2 O7 H1 112 . .
Ba1 O7 H1 146.2(4) . .
P1 O8 Ba1 126.9(3) 3_656 .
P1 O8 Ba1 91.2(2) 3_656 4_565
Ba1 O8 Ba1 126.28(19) . 4_565
P1 O8 H2 139.0(5) 3_656 .
Ba1 O8 H2 92.5(4) . .
Ba1 O8 H2 69.7(4) 4_565 .

loop_
_geom_bond_atom_site_label_1
_geom_bond_atom_site_label_2
_geom_bond_distance
_geom_bond_site_symmetry_2
Ba1 O5 2.767(5) .
Ba1 O8 2.776(5) .
Ba1 O3 2.873(5) 2_655
Ba1 O4 2.963(5) .
Ba1 O1 2.968(6) 1_655
Ba1 O2 2.984(6) 2_656
Ba1 O2 3.012(5) 4_665
Ba1 O8 3.013(6) 4_566
Ba1 OW1 3.0795(18) 3_766
Ba1 Ba1 3.0795(18) 3_766
Ba1 O7 3.180(5) .
Ba1 P1 3.4334(19) 2_656
Ba1 H2 2.9469(9) .
V1 O5 1.966(5) 2_645
V1 O2 1.980(5) 4_565
V1 O4 1.998(5) 3_656
V1 O1 2.011(5) .
V1 O3 2.024(5) .
V1 O6 2.026(5) 4_566
P1 O1 1.502(5) .
P1 O2 1.525(5) .
P1 O5 1.526(5) 4_466
P1 O8 1.585(5) 3_656
P2 O4 1.521(5) .
P2 O3 1.543(5) .
P2 O6 1.545(5) .
P2 O7 1.588(5) .
O1 Ba1 2.968(6) 1_455
O2 V1 1.980(5) 4_566
O2 Ba1 2.984(6) 2_646
O2 Ba1 3.012(5) 4_466
O3 Ba1 2.873(5) 2_645
O4 V1 1.998(5) 3_656
O5 P1 1.526(5) 4_665
O5 V1 1.966(5) 2_655
O6 V1 2.026(5) 4_565
O7 H1 0.86 .
O8 P1 1.585(5) 3_656
O8 Ba1 3.013(6) 4_565
O8 H2 0.88 .

loop_
_geom_hbond_atom_site_label_D
_geom_hbond_atom_site_label_H
_geom_hbond_atom_site_label_A
_geom_hbond_distance_DH
_geom_hbond_distance_HA
_geom_hbond_distance_DA
_geom_hbond_angle_DHA
_geom_hbond_site_symmetry_A
O7 H1 O6 0.86 1.99 2.751(7) 145.9(4) 4_566
O7 H1 O7 0.86 2.39 2.834(10) 112 3_666
O8 H2 O7 0.88 2.17 2.981(7) 153.8(4) 4_565
